data_2013514
loop_
_publ_author_name
'Glidewell, Christopher'
'Low, John N.'
'Skakle, Janet M. S.'
'Wardell, James L.'

_publ_section_title
;
 4-Iodoanilinium 3-nitrophthalate(1--): tripartite sheets built from
 O---H&#x00B7;&#x00B7;&#x00B7;O and N---H&#x00B7;&#x00B7;&#x00B7;O
 hydrogen bonds
;
_journal_issue 9
_journal_name_full 'Acta Crystallographica Section C'
_journal_page_first o509
_journal_page_last o511
_journal_paper_doi 10.1107/S0108270103014434
_journal_volume 59
_journal_year 2003
_chemical_formula_iupac 'C6 H7 I N 1+, C8 H4 N O6 1-'
_chemical_formula_moiety 'C6 H7 I N 1+, C8 H4 N O6 1-'
_chemical_formula_sum 'C14 H11 I N2 O6'
_chemical_formula_weight 430.15
_chemical_name_systematic
;
4-Iodoanilinium 3-nitrophthalate(1-)
;
_space_group_IT_number 14
_symmetry_cell_setting monoclinic
_symmetry_space_group_name_Hall '-P 2ybc'
_symmetry_space_group_name_H-M 'P 1 21/c 1'
_atom_sites_solution_hydrogens geom
_atom_sites_solution_primary direct
_atom_sites_solution_secondary difmap
_cell_angle_alpha 90.00
_cell_angle_beta 106.7116(12)
_cell_angle_gamma 90.00
_cell_formula_units_Z 4
_cell_length_a 14.7434(5)
_cell_length_b 8.1274(2)
_cell_length_c 13.2487(4)
_cell_measurement_reflns_used 3460
_cell_measurement_temperature 120(2)
_cell_measurement_theta_max 27.50
_cell_measurement_theta_min 3.10
_cell_volume 1520.48(8)
_computing_cell_refinement 'DENZO--SMN (Otwinowski & Minor, 1997)'
_computing_data_collection 'KappaCCD Server Software (Nonius, 1997)'
_computing_data_reduction 'DENZO--SMN (Otwinowski & Minor, 1997)'
_computing_molecular_graphics 'PLATON (Spek, 2003)'
_computing_publication_material 'SHELXL97 (Sheldrick, 1997) and PRPKAPPA (Ferguson, 1999)'
_computing_structure_refinement 'SHELXL97 (Sheldrick, 1997)'
_computing_structure_solution 'SHELXS97 (Sheldrick, 1997)'
_diffrn_ambient_temperature 120(2)
_diffrn_measured_fraction_theta_full 0.990
_diffrn_measured_fraction_theta_max 0.990
_diffrn_measurement_device_type 'Nonius KappaCCD'
_diffrn_measurement_method '\f scans, and \w scans with \k offsets'
_diffrn_radiation_monochromator graphite
_diffrn_radiation_source 'rotating anode'
_diffrn_radiation_type 'Mo K\a'
_diffrn_radiation_wavelength 0.71073
_diffrn_reflns_av_R_equivalents 0.0508
_diffrn_reflns_av_sigmaI/netI 0.0381
_diffrn_reflns_limit_h_max 19
_diffrn_reflns_limit_h_min -19
_diffrn_reflns_limit_k_max 10
_diffrn_reflns_limit_k_min -10
_diffrn_reflns_limit_l_max 17
_diffrn_reflns_limit_l_min -17
_diffrn_reflns_number 17530
_diffrn_reflns_theta_full 27.50
_diffrn_reflns_theta_max 27.50
_diffrn_reflns_theta_min 3.10
_diffrn_standards_decay_% negligible
_exptl_absorpt_coefficient_mu 2.139
_exptl_absorpt_correction_T_max 0.678
_exptl_absorpt_correction_T_min 0.532
_exptl_absorpt_correction_type multi-scan
_exptl_absorpt_process_details 'DENZO--SMN (Otwinowski & Minor, 1997)'
_exptl_crystal_colour colourless
_exptl_crystal_density_diffrn 1.879
_exptl_crystal_density_method 'not measured'
_exptl_crystal_description block
_exptl_crystal_F_000 840
_exptl_crystal_size_max 0.32
_exptl_crystal_size_mid 0.20
_exptl_crystal_size_min 0.18
_refine_diff_density_max 1.107
_refine_diff_density_min -0.754
_refine_ls_extinction_method none
_refine_ls_goodness_of_fit_ref 1.034
_refine_ls_hydrogen_treatment constr
_refine_ls_matrix_type full
_refine_ls_number_parameters 210
_refine_ls_number_reflns 3460
_refine_ls_number_restraints 0
_refine_ls_restrained_S_all 1.034
_refine_ls_R_factor_all 0.0405
_refine_ls_R_factor_gt 0.0294
_refine_ls_shift/su_max 0.000
_refine_ls_shift/su_mean 0.000
_refine_ls_structure_factor_coef Fsqd
_refine_ls_weighting_details 'w=1/[\s^2^(Fo^2^)+(0.0247P)^2^+2.0308P] where P=(Fo^2^+2Fc^2^)/3'
_refine_ls_weighting_scheme calc
_refine_ls_wR_factor_gt 0.0633
_refine_ls_wR_factor_ref 0.0677
_reflns_number_gt 2898
_reflns_number_total 3460
_reflns_threshold_expression I>2\s(I)
_cod_data_source_file sk1653.cif
_cod_data_source_block I
_cod_depositor_comments
;
The following automatic conversions were performed:

'_exptl_absorpt_correction_type' value 'Multi-scan' changed to
'multi-scan' according to
/home/saulius/struct/CIF-dictionaries/cif_core.dic dictionary named
'cif_core.dic' version 2.4.1 from 2010-06-29.

Automatic conversion script
Id: cif_fix_values 1715 2011-07-08 13:25:40Z adriana 
;
_cod_original_sg_symbol_H-M 'P 21/c'
_cod_database_code 2013514
_cod_database_fobs_code 2013514

loop_
_symmetry_equiv_pos_as_xyz
'x, y, z'
'x, -y+1/2, z+1/2'
'-x, -y, -z'
'-x, y-1/2, -z-1/2'

loop_
_atom_site_label
_atom_site_fract_x
_atom_site_fract_y
_atom_site_fract_z
_atom_site_U_iso_or_equiv
_atom_site_adp_type
_atom_site_calc_flag
_atom_site_refinement_flags
_atom_site_occupancy
_atom_site_disorder_assembly
_atom_site_disorder_group
_atom_site_type_symbol
C1 0.32068(19) 0.5625(3) 0.3155(2) 0.0168(5) Uani d . 1 . . C
C2 0.29669(18) 0.7288(3) 0.29216(19) 0.0134(5) Uani d . 1 . . C
C3 0.20226(19) 0.7704(3) 0.2792(2) 0.0158(5) Uani d . 1 . . C
C4 0.1324(2) 0.6570(3) 0.2809(2) 0.0211(6) Uani d . 1 . . C
C5 0.1573(2) 0.4936(3) 0.2985(2) 0.0228(6) Uani d . 1 . . C
C6 0.2512(2) 0.4480(3) 0.3188(2) 0.0206(6) Uani d . 1 . . C
C11 0.41958(19) 0.4935(3) 0.3393(2) 0.0178(6) Uani d . 1 . . C
O11 0.44194(15) 0.3702(3) 0.39107(18) 0.0335(5) Uani d . 1 . . O
O12 0.47691(13) 0.5749(2) 0.29652(14) 0.0173(4) Uani d . 1 . . O
C21 0.37178(18) 0.8537(3) 0.2836(2) 0.0128(5) Uani d . 1 . . C
O21 0.42541(12) 0.9072(2) 0.36848(13) 0.0162(4) Uani d . 1 . . O
O22 0.37593(12) 0.8888(2) 0.19247(13) 0.0159(4) Uani d . 1 . . O
N31 0.17229(16) 0.9453(3) 0.26929(17) 0.0188(5) Uani d . 1 . . N
O31 0.23225(14) 1.0492(2) 0.26918(17) 0.0263(5) Uani d . 1 . . O
O32 0.08997(14) 0.9770(3) 0.26408(17) 0.0287(5) Uani d . 1 . . O
C41 0.33741(18) 0.5224(3) 0.06133(19) 0.0152(5) Uani d . 1 . . C
N41 0.42149(15) 0.6224(3) 0.07019(16) 0.0152(4) Uani d . 1 . . N
C42 0.34716(19) 0.3537(3) 0.0758(2) 0.0187(6) Uani d . 1 . . C
C43 0.2665(2) 0.2590(3) 0.0653(2) 0.0205(6) Uani d . 1 . . C
C44 0.1789(2) 0.3353(3) 0.0396(2) 0.0190(6) Uani d . 1 . . C
I44 0.056953(13) 0.19396(2) 0.023028(16) 0.02850(8) Uani d . 1 . . I
C45 0.1698(2) 0.5048(3) 0.0253(2) 0.0209(6) Uani d . 1 . . C
C46 0.25039(19) 0.5993(3) 0.0368(2) 0.0183(5) Uani d . 1 . . C
H4 0.0687 0.6912 0.2702 0.025 Uiso calc R 1 . . H
H5 0.1102 0.4129 0.2968 0.027 Uiso calc R 1 . . H
H6 0.2687 0.3365 0.3352 0.025 Uiso calc R 1 . . H
H12 0.5275 0.5219 0.3056 0.026 Uiso calc R 1 . . H
H41A 0.4174 0.7172 0.1051 0.023 Uiso calc R 1 . . H
H41B 0.4256 0.6468 0.0046 0.023 Uiso calc R 1 . . H
H41C 0.4739 0.5655 0.1064 0.023 Uiso calc R 1 . . H
H42 0.4079 0.3037 0.0926 0.022 Uiso calc R 1 . . H
H43 0.2714 0.1433 0.0757 0.025 Uiso calc R 1 . . H
H45 0.1091 0.5551 0.0079 0.025 Uiso calc R 1 . . H
H46 0.2458 0.7152 0.0278 0.022 Uiso calc R 1 . . H

loop_
_atom_site_aniso_label
_atom_site_aniso_U_11
_atom_site_aniso_U_22
_atom_site_aniso_U_33
_atom_site_aniso_U_12
_atom_site_aniso_U_13
_atom_site_aniso_U_23
C1 0.0197(14) 0.0164(12) 0.0160(12) 0.0010(10) 0.0078(11) 0.0008(10)
C2 0.0175(13) 0.0128(12) 0.0104(11) -0.0015(10) 0.0051(10) -0.0012(9)
C3 0.0177(14) 0.0151(12) 0.0154(12) 0.0015(10) 0.0057(10) 0.0014(10)
C4 0.0167(14) 0.0267(14) 0.0212(14) -0.0011(11) 0.0073(11) -0.0005(12)
C5 0.0226(15) 0.0204(13) 0.0274(15) -0.0077(11) 0.0105(12) 0.0000(12)
C6 0.0280(16) 0.0132(12) 0.0236(14) -0.0039(11) 0.0123(12) -0.0003(11)
C11 0.0227(15) 0.0128(12) 0.0206(13) 0.0006(10) 0.0103(11) -0.0010(11)
O11 0.0350(13) 0.0244(11) 0.0477(14) 0.0122(10) 0.0226(11) 0.0204(10)
O12 0.0180(10) 0.0147(9) 0.0208(9) 0.0038(7) 0.0081(8) 0.0031(8)
C21 0.0135(13) 0.0087(10) 0.0174(13) 0.0036(9) 0.0063(10) -0.0018(10)
O21 0.0176(10) 0.0151(8) 0.0155(9) -0.0009(7) 0.0043(8) -0.0018(7)
O22 0.0192(10) 0.0148(9) 0.0143(9) -0.0004(7) 0.0059(7) 0.0009(7)
N31 0.0192(12) 0.0184(11) 0.0192(11) 0.0025(9) 0.0061(9) 0.0008(9)
O31 0.0237(11) 0.0142(9) 0.0416(12) -0.0005(8) 0.0105(9) -0.0014(9)
O32 0.0176(11) 0.0291(11) 0.0417(12) 0.0092(9) 0.0120(9) 0.0060(10)
C41 0.0178(13) 0.0151(12) 0.0131(12) -0.0022(10) 0.0050(10) -0.0033(10)
N41 0.0192(12) 0.0126(10) 0.0142(10) 0.0009(9) 0.0052(9) 0.0003(8)
C42 0.0170(14) 0.0157(12) 0.0235(14) 0.0019(10) 0.0062(11) 0.0001(11)
C43 0.0238(15) 0.0137(12) 0.0247(14) -0.0014(11) 0.0079(12) -0.0008(11)
C44 0.0188(14) 0.0188(13) 0.0200(13) -0.0041(10) 0.0066(11) -0.0014(11)
I44 0.01949(12) 0.02430(11) 0.04154(14) -0.00573(7) 0.00850(9) -0.00063(8)
C45 0.0181(14) 0.0209(13) 0.0225(14) 0.0023(11) 0.0042(11) -0.0005(11)
C46 0.0215(14) 0.0144(12) 0.0183(13) 0.0010(10) 0.0046(11) -0.0006(10)

loop_
_atom_type_symbol
_atom_type_description
_atom_type_scat_dispersion_real
_atom_type_scat_dispersion_imag
_atom_type_scat_source
C C 0.0033 0.0016 'International Tables Vol C Tables 4.2.6.8 and 6.1.1.4'
H H 0.0000 0.0000 'International Tables Vol C Tables 4.2.6.8 and 6.1.1.4'
I I -0.4742 1.8119 'International Tables Vol C Tables 4.2.6.8 and 6.1.1.4'
N N 0.0061 0.0033 'International Tables Vol C Tables 4.2.6.8 and 6.1.1.4'
O O 0.0106 0.0060 'International Tables Vol C Tables 4.2.6.8 and 6.1.1.4'

loop_
_geom_angle_atom_site_label_1
_geom_angle_atom_site_label_2
_geom_angle_atom_site_label_3
_geom_angle
_geom_angle_publ_flag
C6 C1 C2 120.5(2) y
C2 C1 C11 124.7(2) y
C6 C1 C11 114.8(2) y
C1 C2 C3 116.0(2) y
C1 C2 C21 120.8(2) y
C3 C2 C21 123.2(2) y
C2 C3 C4 123.8(2) y
C2 C3 N31 120.3(2) y
C4 C3 N31 115.7(2) y
C5 C4 C3 118.6(3) no
C5 C4 H4 120.7 no
C3 C4 H4 120.7 no
C4 C5 C6 119.6(3) no
C4 C5 H5 120.2 no
C6 C5 H5 120.2 no
C5 C6 C1 121.2(2) no
C5 C6 H6 119.4 no
C1 C6 H6 119.4 no
O11 C11 O12 123.8(3) y
O11 C11 C1 121.2(2) no
O12 C11 C1 115.0(2) no
C11 O12 H12 109.5 no
O21 C21 O22 126.2(2) y
O21 C21 C2 116.6(2) no
O22 C21 C2 117.2(2) no
O31 N31 O32 124.1(2) no
O31 N31 C3 117.7(2) no
O32 N31 C3 118.2(2) no
C46 C41 C42 122.2(2) no
C46 C41 N41 118.6(2) no
C42 C41 N41 119.2(2) no
C41 N41 H41A 109.5 no
C41 N41 H41B 109.5 no
H41A N41 H41B 109.5 no
C41 N41 H41C 109.5 no
H41A N41 H41C 109.5 no
H41B N41 H41C 109.5 no
C41 C42 C43 118.8(3) no
C41 C42 H42 120.6 no
C43 C42 H42 120.6 no
C44 C43 C42 119.2(2) no
C44 C43 H43 120.4 no
C42 C43 H43 120.4 no
C43 C44 C45 121.6(3) no
C43 C44 I44 119.55(19) no
C45 C44 I44 118.9(2) no
C46 C45 C44 119.2(3) no
C46 C45 H45 120.4 no
C44 C45 H45 120.4 no
C41 C46 C45 119.0(2) no
C41 C46 H46 120.5 no
C45 C46 H46 120.5 no

loop_
_geom_bond_atom_site_label_1
_geom_bond_atom_site_label_2
_geom_bond_site_symmetry_2
_geom_bond_distance
_geom_bond_publ_flag
C1 C6 . 1.394(4) no
C1 C2 . 1.408(3) no
C1 C11 . 1.509(4) y
C11 O11 . 1.205(3) y
C11 O12 . 1.322(3) y
C3 N31 . 1.483(3) y
C2 C3 . 1.395(4) no
C2 C21 . 1.530(3) y
C21 O21 . 1.252(3) y
C21 O22 . 1.259(3) y
C3 C4 . 1.388(4) no
C4 C5 . 1.380(4) no
C4 H4 . 0.95 no
C5 C6 . 1.384(4) no
C5 H5 . 0.95 no
C6 H6 . 0.95 no
O12 H12 . 0.84 no
N31 O31 . 1.222(3) no
N31 O32 . 1.223(3) no
C41 C46 . 1.379(4) no
C41 C42 . 1.386(4) no
C41 N41 . 1.458(3) no
N41 H41A . 0.91 no
N41 H41B . 0.91 no
N41 H41C . 0.91 no
C42 C43 . 1.390(4) no
C42 H42 . 0.95 no
C43 C44 . 1.383(4) no
C43 H43 . 0.95 no
C44 C45 . 1.392(4) no
C44 I44 . 2.091(3) no
C45 C46 . 1.385(4) no
C45 H45 . 0.95 no
C46 H46 . 0.95 no

loop_
_geom_hbond_atom_site_label_D
_geom_hbond_atom_site_label_H
_geom_hbond_atom_site_label_A
_geom_hbond_site_symmetry_A
_geom_hbond_distance_DH
_geom_hbond_distance_HA
_geom_hbond_distance_DA
_geom_hbond_angle_DHA
_geom_hbond_publ_flag
O12 H12 O22 4_656 0.84 1.78 2.614(3) 171 y
N41 H41A O22 . 0.91 2.02 2.896(3) 162 y
N41 H41A O11 4_666 0.91 2.41 2.789(3) 105 y
N41 H41B O21 2_564 0.91 1.86 2.700(3) 153 y
N41 H41C O21 4_656 0.91 1.92 2.786(3) 158 y

loop_
_geom_torsion_atom_site_label_1
_geom_torsion_atom_site_label_2
_geom_torsion_atom_site_label_3
_geom_torsion_atom_site_label_4
_geom_torsion
_geom_torsion_publ_flag
C6 C1 C2 C3 3.6(4) no
C11 C1 C2 C3 -175.9(2) no
C6 C1 C2 C21 -177.3(2) no
C11 C1 C2 C21 3.2(4) no
C1 C2 C3 C4 -4.6(4) no
C21 C2 C3 C4 176.3(2) no
C1 C2 C3 N31 171.5(2) no
C21 C2 C3 N31 -7.6(4) no
C2 C3 C4 C5 1.4(4) no
N31 C3 C4 C5 -174.9(2) no
C3 C4 C5 C6 3.0(4) no
C4 C5 C6 C1 -3.9(4) no
C2 C1 C6 C5 0.5(4) no
C11 C1 C6 C5 -179.9(2) no
C6 C1 C11 O11 -24.5(4) no
C2 C1 C11 O11 155.1(3) y
C6 C1 C11 O12 153.5(2) no
C2 C1 C11 O12 -27.0(4) no
C3 C2 C21 O21 100.1(3) no
C1 C2 C21 O21 -78.9(3) y
C3 C2 C21 O22 -82.2(3) no
C1 C2 C21 O22 98.7(3) no
C4 C3 N31 O31 178.9(2) no
C2 C3 N31 O31 2.5(4) y
C4 C3 N31 O32 0.5(3) no
C2 C3 N31 O32 -175.9(2) no
C46 C41 C42 C43 -0.1(4) no
N41 C41 C42 C43 -178.8(2) no
C41 C42 C43 C44 0.8(4) no
C42 C43 C44 C45 -0.8(4) no
C42 C43 C44 I44 179.8(2) no
C43 C44 C45 C46 0.2(4) no
I44 C44 C45 C46 179.63(19) no
C42 C41 C46 C45 -0.5(4) no
N41 C41 C46 C45 178.2(2) no
C44 C45 C46 C41 0.5(4) no

loop_
_cod_related_entry_id
_cod_related_entry_database
_cod_related_entry_code
1 ChemSpider 21107509
